data_4027281
loop_
_publ_author_name
'J\'er\^ome Bayardon'
'Hugo Laureano'
'Vincent Diemer'
'Mathieu Dutartre'
'Utpal Das'
'Yoann Rousselin'
'Jean-Christophe Henry'
'Fran\,coise Colobert'
'Fr\'ed\'eric R. Leroux'
'Sylvain Jug\'e'

_publ_contact_author_address
;
ICMUB
UMR 5260
CNRS - Univ. de Bourgogne
9 avenue AlainSavary
21078 Dijon Cedex
France
;
_publ_contact_author_email Sylvain.Juge@u-bourgogne.fr
_publ_contact_author_fax '+33 (0)3 80 39 60 98'
_publ_contact_author_name 'Sylvain Juge'
_publ_contact_author_phone '+33 (0)3 80 39 61 13 '
_publ_section_title
;
 Stereoselective Synthesis of o-Bromo (or Iodo)aryl P-Chirogenic
 Phosphines Based on Aryne Chemistry
;
_journal_name_full 'Journal of Organic Chemistry'
_journal_page_first 5759
_journal_page_last 5769
_journal_paper_doi 10.1021/jo300910w
_journal_volume 77
_journal_year 2012
_chemical_formula_moiety 'C20 H21 B Br P'
_chemical_formula_sum 'C20 H21 B Br P'
_chemical_formula_weight 383.06
_space_group_IT_number 14
_symmetry_cell_setting monoclinic
_symmetry_space_group_name_Hall '-P 2ybc'
_symmetry_space_group_name_H-M 'P 1 21/c 1'
_atom_sites_solution_hydrogens geom
_atom_sites_solution_primary direct
_atom_sites_solution_secondary difmap
_audit_creation_method SHELXL-97
_cell_angle_alpha 90.00
_cell_angle_beta 125.90(2)
_cell_angle_gamma 90.00
_cell_formula_units_Z 4
_cell_length_a 9.4694(2)
_cell_length_b 17.9407(4)
_cell_length_c 13.2060(3)
_cell_measurement_reflns_used 7481
_cell_measurement_temperature 115(2)
_cell_measurement_theta_max 27.485
_cell_measurement_theta_min 0.998
_cell_volume 1817.4(5)
_computing_cell_refinement 'HKL Scalepack (Otwinowski & Minor 1997)'
_computing_data_collection 'Collect (Bruker AXS BV, 1997-2000)'
_computing_data_reduction 'HKL Denzo and Scalepack (Otwinowski & Minor 1997)'
_computing_molecular_graphics 'ORTEP3 (Farrugia,1997)'
_computing_publication_material 'WinGX publication routines (Farrugia, 1999)'
_computing_structure_refinement 'SHELXL-97 (Sheldrick, 1997)'
_computing_structure_solution 'SIR92 (Altomare et al., 1993)'
_diffrn_ambient_temperature 115(2)
_diffrn_measured_fraction_theta_full 0.988
_diffrn_measured_fraction_theta_max 0.988
_diffrn_measurement_device_type 'Nonius Kappa CCD'
_diffrn_measurement_method 'CCD rotation images, thick slices'
_diffrn_radiation_monochromator graphite
_diffrn_radiation_source 'fine-focus sealed tube'
_diffrn_radiation_type MoK\a
_diffrn_radiation_wavelength 0.71069
_diffrn_reflns_av_R_equivalents 0.0238
_diffrn_reflns_av_sigmaI/netI 0.0353
_diffrn_reflns_limit_h_max 12
_diffrn_reflns_limit_h_min -12
_diffrn_reflns_limit_k_max 23
_diffrn_reflns_limit_k_min -15
_diffrn_reflns_limit_l_max 17
_diffrn_reflns_limit_l_min -17
_diffrn_reflns_number 6204
_diffrn_reflns_theta_full 27.45
_diffrn_reflns_theta_max 27.45
_diffrn_reflns_theta_min 2.96
_exptl_absorpt_coefficient_mu 2.346
_exptl_absorpt_correction_type none
_exptl_crystal_colour colourless
_exptl_crystal_density_diffrn 1.400
_exptl_crystal_description Prism
_exptl_crystal_F_000 784
_exptl_crystal_size_max 0.30
_exptl_crystal_size_mid 0.30
_exptl_crystal_size_min 0.28
_refine_diff_density_max 0.365
_refine_diff_density_min -0.745
_refine_diff_density_rms 0.074
_refine_ls_extinction_method none
_refine_ls_goodness_of_fit_ref 1.052
_refine_ls_hydrogen_treatment noref
_refine_ls_matrix_type full
_refine_ls_number_constraints 0
_refine_ls_number_parameters 210
_refine_ls_number_reflns 4106
_refine_ls_number_restraints 0
_refine_ls_restrained_S_all 1.052
_refine_ls_R_factor_all 0.0394
_refine_ls_R_factor_gt 0.0318
_refine_ls_shift/su_max 0.001
_refine_ls_shift/su_mean 0.000
_refine_ls_structure_factor_coef Fsqd
_refine_ls_weighting_details 'calc w=1/[\s^2^(Fo^2^)+(0.0380P)^2^+1.4864P] where P=(Fo^2^+2Fc^2^)/3'
_refine_ls_weighting_scheme calc
_refine_ls_wR_factor_gt 0.0788
_refine_ls_wR_factor_ref 0.0831
_reflns_number_gt 3610
_reflns_number_total 4106
_reflns_threshold_expression >2sigma(I)
_cod_data_source_file jo300910w_si_004.cif
_cod_data_source_block 08jb199
_cod_original_cell_volume 1817.36(46)
_cod_original_sg_symbol_H-M 'P 21/c'
_cod_database_code 4027281

loop_
_symmetry_equiv_pos_as_xyz
'x, y, z'
'-x, y+1/2, -z+1/2'
'-x, -y, -z'
'x, -y-1/2, z-1/2'

loop_
_atom_site_label
_atom_site_type_symbol
_atom_site_fract_x
_atom_site_fract_y
_atom_site_fract_z
_atom_site_U_iso_or_equiv
_atom_site_adp_type
_atom_site_occupancy
_atom_site_symmetry_multiplicity
_atom_site_calc_flag
_atom_site_refinement_flags
C1 C 0.8500(3) 0.77572(11) 0.30414(19) 0.0162(4) Uani 1 1 d .
C2 C 0.8093(3) 0.81773(11) 0.20154(19) 0.0182(4) Uani 1 1 d .
H2 H 0.7557 0.7946 0.1222 0.022 Uiso 1 1 calc R
C3 C 0.8471(3) 0.89324(12) 0.2152(2) 0.0226(5) Uani 1 1 d .
H3 H 0.8191 0.9219 0.1452 0.027 Uiso 1 1 calc R
C4 C 0.9259(3) 0.92715(12) 0.3311(2) 0.0255(5) Uani 1 1 d .
H4 H 0.9515 0.9789 0.3403 0.031 Uiso 1 1 calc R
C5 C 0.9670(3) 0.88532(12) 0.4334(2) 0.0256(5) Uani 1 1 d .
H5 H 1.0217 0.9083 0.5129 0.031 Uiso 1 1 calc R
C6 C 0.9282(3) 0.80982(12) 0.4195(2) 0.0200(4) Uani 1 1 d .
H6 H 0.9553 0.7813 0.4895 0.024 Uiso 1 1 calc R
C7 C 1.0183(3) 0.63929(10) 0.32879(18) 0.0142(4) Uani 1 1 d .
C8 C 1.0913(3) 0.66853(11) 0.2709(2) 0.0193(4) Uani 1 1 d .
H8 H 1.0294 0.7050 0.2070 0.023 Uiso 1 1 calc R
C9 C 1.2531(3) 0.64469(12) 0.3061(2) 0.0231(5) Uani 1 1 d .
H9 H 1.3020 0.6644 0.2663 0.028 Uiso 1 1 calc R
C10 C 1.3443(3) 0.59155(12) 0.4006(2) 0.0239(5) Uani 1 1 d .
H10 H 1.4564 0.5758 0.4259 0.029 Uiso 1 1 calc R
C11 C 1.2729(3) 0.56195(11) 0.4570(2) 0.0218(4) Uani 1 1 d .
H11 H 1.3356 0.5256 0.5210 0.026 Uiso 1 1 calc R
C12 C 1.1087(3) 0.58502(11) 0.42079(19) 0.0175(4) Uani 1 1 d .
H12 H 1.0587 0.5637 0.4589 0.021 Uiso 1 1 calc R
C13 C 0.6490(3) 0.65378(10) 0.13027(18) 0.0146(4) Uani 1 1 d .
C14 C 0.4806(3) 0.68383(10) 0.06134(19) 0.0160(4) Uani 1 1 d .
C15 C 0.3560(3) 0.66292(11) -0.06088(19) 0.0182(4) Uani 1 1 d .
H15 H 0.2432 0.6847 -0.1056 0.022 Uiso 1 1 calc R
C16 C 0.3937(3) 0.61032(12) -0.11940(18) 0.0181(4) Uani 1 1 d .
C17 C 0.5596(3) 0.57765(11) -0.05264(19) 0.0164(4) Uani 1 1 d .
C18 C 0.6830(3) 0.60028(11) 0.07016(18) 0.0159(4) Uani 1 1 d .
H18 H 0.7957 0.5783 0.1153 0.019 Uiso 1 1 calc R
C19 C 0.2570(3) 0.58935(13) -0.2536(2) 0.0266(5) Uani 1 1 d .
H19A H 0.3039 0.5963 -0.3023 0.040 Uiso 1 1 calc R
H19B H 0.1542 0.6211 -0.2879 0.040 Uiso 1 1 calc R
H19C H 0.2240 0.5370 -0.2581 0.040 Uiso 1 1 calc R
C20 C 0.6035(3) 0.51954(13) -0.1121(2) 0.0234(5) Uani 1 1 d .
H20A H 0.5190 0.4787 -0.1437 0.035 Uiso 1 1 calc R
H20B H 0.7209 0.5002 -0.0500 0.035 Uiso 1 1 calc R
H20C H 0.5992 0.5419 -0.1816 0.035 Uiso 1 1 calc R
B1 B 0.7667(3) 0.63663(14) 0.4065(2) 0.0224(5) Uani 1 1 d .
H1A H 0.7496 0.5837 0.3953 0.027 Uiso 1 1 d R
H1B H 0.8631 0.6471 0.4912 0.027 Uiso 1 1 d R
H1C H 0.6632 0.6597 0.3893 0.027 Uiso 1 1 d R
Br1 Br 0.41138(3) 0.755499(11) 0.13088(2) 0.02154(8) Uani 1 1 d .
P1 P 0.81452(7) 0.67556(3) 0.29394(5) 0.01357(12) Uani 1 1 d .

loop_
_atom_site_aniso_label
_atom_site_aniso_U_11
_atom_site_aniso_U_22
_atom_site_aniso_U_33
_atom_site_aniso_U_23
_atom_site_aniso_U_13
_atom_site_aniso_U_12
C1 0.0132(10) 0.0180(9) 0.0177(10) -0.0003(8) 0.0092(9) 0.0003(8)
C2 0.0190(10) 0.0180(9) 0.0148(10) -0.0003(7) 0.0082(9) -0.0013(8)
C3 0.0237(12) 0.0187(10) 0.0262(11) 0.0028(8) 0.0151(10) 0.0004(8)
C4 0.0250(12) 0.0161(9) 0.0365(13) -0.0060(9) 0.0186(11) -0.0023(8)
C5 0.0257(12) 0.0249(11) 0.0264(12) -0.0100(9) 0.0153(11) -0.0026(9)
C6 0.0181(11) 0.0238(10) 0.0171(10) -0.0017(8) 0.0097(9) 0.0017(8)
C7 0.0107(9) 0.0159(9) 0.0103(9) -0.0029(7) 0.0030(8) -0.0024(7)
C8 0.0184(11) 0.0193(9) 0.0192(10) 0.0009(8) 0.0105(9) -0.0007(8)
C9 0.0203(11) 0.0253(10) 0.0272(12) -0.0016(9) 0.0160(10) -0.0014(9)
C10 0.0170(11) 0.0234(10) 0.0282(12) -0.0044(9) 0.0116(10) 0.0008(9)
C11 0.0213(11) 0.0169(9) 0.0210(11) -0.0006(8) 0.0089(9) 0.0038(8)
C12 0.0176(10) 0.0157(9) 0.0148(10) -0.0020(7) 0.0070(9) -0.0029(8)
C13 0.0125(10) 0.0153(9) 0.0149(9) 0.0026(7) 0.0075(8) -0.0014(7)
C14 0.0155(10) 0.0145(9) 0.0177(10) 0.0020(7) 0.0095(9) 0.0009(7)
C15 0.0125(10) 0.0213(9) 0.0156(10) 0.0042(8) 0.0053(8) 0.0006(8)
C16 0.0146(10) 0.0212(10) 0.0128(10) 0.0003(7) 0.0049(9) -0.0037(8)
C17 0.0150(10) 0.0184(9) 0.0148(9) -0.0003(7) 0.0083(9) -0.0026(8)
C18 0.0121(10) 0.0175(9) 0.0150(9) 0.0008(7) 0.0063(8) -0.0009(7)
C19 0.0194(12) 0.0350(12) 0.0164(11) -0.0018(9) 0.0055(10) -0.0025(10)
C20 0.0206(11) 0.0274(11) 0.0212(11) -0.0069(9) 0.0118(10) -0.0033(9)
B1 0.0197(13) 0.0290(12) 0.0189(12) 0.0069(10) 0.0116(11) 0.0010(10)
Br1 0.01858(13) 0.02142(12) 0.02372(13) 0.00095(8) 0.01190(11) 0.00397(8)
P1 0.0127(3) 0.0154(2) 0.0111(2) 0.00121(18) 0.0062(2) -0.00075(18)

loop_
_atom_type_symbol
_atom_type_description
_atom_type_scat_dispersion_real
_atom_type_scat_dispersion_imag
_atom_type_scat_source
C C 0.0033 0.0016 'International Tables Vol C Tables 4.2.6.8 and 6.1.1.4'
H H 0.0000 0.0000 'International Tables Vol C Tables 4.2.6.8 and 6.1.1.4'
B B 0.0013 0.0007 'International Tables Vol C Tables 4.2.6.8 and 6.1.1.4'
Br Br -0.2901 2.4595 'International Tables Vol C Tables 4.2.6.8 and 6.1.1.4'
P P 0.1023 0.0942 'International Tables Vol C Tables 4.2.6.8 and 6.1.1.4'

loop_
_geom_angle_atom_site_label_1
_geom_angle_atom_site_label_2
_geom_angle_atom_site_label_3
_geom_angle
C6 C1 C2 119.70(19)
C6 C1 P1 118.28(16)
C2 C1 P1 121.94(15)
C3 C2 C1 119.94(19)
C3 C2 H2 120.0
C1 C2 H2 120.0
C2 C3 C4 120.2(2)
C2 C3 H3 119.9
C4 C3 H3 119.9
C5 C4 C3 119.9(2)
C5 C4 H4 120.0
C3 C4 H4 120.0
C4 C5 C6 119.9(2)
C4 C5 H5 120.0
C6 C5 H5 120.0
C1 C6 C5 120.3(2)
C1 C6 H6 119.8
C5 C6 H6 119.8
C12 C7 C8 119.40(19)
C12 C7 P1 119.27(16)
C8 C7 P1 121.18(15)
C9 C8 C7 120.3(2)
C9 C8 H8 119.8
C7 C8 H8 119.8
C8 C9 C10 119.7(2)
C8 C9 H9 120.1
C10 C9 H9 120.1
C11 C10 C9 120.4(2)
C11 C10 H10 119.8
C9 C10 H10 119.8
C10 C11 C12 120.2(2)
C10 C11 H11 119.9
C12 C11 H11 119.9
C7 C12 C11 119.9(2)
C7 C12 H12 120.1
C11 C12 H12 120.1
C18 C13 C14 116.68(18)
C18 C13 P1 119.83(15)
C14 C13 P1 123.31(15)
C15 C14 C13 121.51(19)
C15 C14 Br1 116.54(15)
C13 C14 Br1 121.94(15)
C14 C15 C16 120.76(19)
C14 C15 H15 119.6
C16 C15 H15 119.6
C15 C16 C17 119.47(18)
C15 C16 C19 119.97(19)
C17 C16 C19 120.56(19)
C18 C17 C16 118.45(18)
C18 C17 C20 120.70(19)
C16 C17 C20 120.85(18)
C17 C18 C13 123.11(19)
C17 C18 H18 118.4
C13 C18 H18 118.4
C16 C19 H19A 109.5
C16 C19 H19B 109.5
H19A C19 H19B 109.5
C16 C19 H19C 109.5
H19A C19 H19C 109.5
H19B C19 H19C 109.5
C17 C20 H20A 109.5
C17 C20 H20B 109.5
H20A C20 H20B 109.5
C17 C20 H20C 109.5
H20A C20 H20C 109.5
H20B C20 H20C 109.5
P1 B1 H1A 109.5
P1 B1 H1B 109.6
H1A B1 H1B 109.5
P1 B1 H1C 109.3
H1A B1 H1C 109.5
H1B B1 H1C 109.5
C1 P1 C13 107.06(9)
C1 P1 C7 102.23(9)
C13 P1 C7 105.69(9)
C1 P1 B1 114.77(10)
C13 P1 B1 114.31(10)
C7 P1 B1 111.72(10)

loop_
_geom_bond_atom_site_label_1
_geom_bond_atom_site_label_2
_geom_bond_distance
C1 C6 1.386(3)
C1 C2 1.393(3)
C1 P1 1.819(2)
C2 C3 1.386(3)
C2 H2 0.9500
C3 C4 1.389(3)
C3 H3 0.9500
C4 C5 1.386(3)
C4 H4 0.9500
C5 C6 1.387(3)
C5 H5 0.9500
C6 H6 0.9500
C7 C12 1.392(3)
C7 C8 1.400(3)
C7 P1 1.821(2)
C8 C9 1.382(3)
C8 H8 0.9500
C9 C10 1.395(3)
C9 H9 0.9500
C10 C11 1.373(3)
C10 H10 0.9500
C11 C12 1.395(3)
C11 H11 0.9500
C12 H12 0.9500
C13 C18 1.398(3)
C13 C14 1.400(3)
C13 P1 1.819(2)
C14 C15 1.380(3)
C14 Br1 1.906(2)
C15 C16 1.392(3)
C15 H15 0.9500
C16 C17 1.402(3)
C16 C19 1.506(3)
C17 C18 1.392(3)
C17 C20 1.503(3)
C18 H18 0.9500
C19 H19A 0.9800
C19 H19B 0.9800
C19 H19C 0.9800
C20 H20A 0.9800
C20 H20B 0.9800
C20 H20C 0.9800
B1 P1 1.922(2)
B1 H1A 0.9601
B1 H1B 0.9600
B1 H1C 0.9600
